data_7700488
loop_
_publ_author_name
'Lazaro, Sharon E.'
'Alka\,s, Adil'
'Lee, Seok J.'
'Telfer, Shane G.'
'Murray, Keith S.'
'Phonsri, Wasinee'
'Harding, Phimphaka'
'Harding, David J.'

_publ_section_title
;
 Abrupt spin crossover in iron(iii) complexes with aromatic anions.
;
_journal_issue 41
_journal_name_full 'Dalton transactions (Cambridge, England : 2003)'
_journal_page_first 15515
_journal_page_last 15520
_journal_paper_doi 10.1039/c9dt02373a
_journal_volume 48
_journal_year 2019
_chemical_absolute_configuration ad
_chemical_formula_moiety 'C32 H20 Br2 Fe N4 O2, C7 H7 O3 S, H2 O'
_chemical_formula_sum 'C39 H29 Br2 Fe N4 O6 S'
_chemical_formula_weight 897.39
_space_group_crystal_system orthorhombic
_space_group_IT_number 29
_space_group_name_Hall 'P 2c -2ac'
_space_group_name_H-M_alt 'P c a 21'
_symmetry_space_group_name_Hall 'P 2c -2ac'
_symmetry_space_group_name_H-M 'P c a 21'
_atom_sites_solution_hydrogens mixed
_audit_creation_date 2018-05-23
_audit_creation_method
;
Olex2 1.2
(compiled 2016.08.23 svn.r3337 for OlexSys, GUI svn.r5217)
;
_audit_update_record
;
2019-06-05 deposited with the CCDC.    2019-07-09 downloaded from the CCDC.
;
_cell_angle_alpha 90
_cell_angle_beta 90
_cell_angle_gamma 90
_cell_formula_units_Z 4
_cell_length_a 12.3433(8)
_cell_length_b 14.3546(8)
_cell_length_c 19.2425(14)
_cell_measurement_reflns_used 2928
_cell_measurement_temperature 123
_cell_measurement_theta_max 70.5
_cell_measurement_theta_min 6.6
_cell_volume 3409.4(4)
_computing_cell_refinement 'FSProcess in Process-Auto (Rigaku, 1998)'
_computing_data_collection 'CrystalClear (Rigaku, 2005)'
_computing_data_reduction 'FSProcess in Process-Auto (Rigaku, 1998)'
_computing_molecular_graphics 'Olex2 (Dolomanov et al., 2009)'
_computing_publication_material 'Olex2 (Dolomanov et al., 2009)'
_computing_structure_refinement 'SHELXL-97 (Sheldrick, 1997)'
_computing_structure_solution 'SHELXS97 (Sheldrick, 2008)'
_diffrn_ambient_temperature 123
_diffrn_detector 'Image plate'
_diffrn_detector_area_resol_mean 10
_diffrn_measured_fraction_theta_full 0.997
_diffrn_measured_fraction_theta_max 0.997
_diffrn_measurement_details
;
scan:
    Number of images: 24
               Slice: 20.0000 - 140.0000
         Image width: 5.0000
            Exp time: 60.0000
       Rotation axis: Omega
               Omega: 0.0000
                 Chi: 54.0000
                 Phi: 90.0000
                 XTD: 127.4000
              2theta: 0.0000
scan:
    Number of images: 30
               Slice: 20.0000 - 170.0000
         Image width: 5.0000
            Exp time: 60.0000
       Rotation axis: Omega
               Omega: 0.0000
                 Chi: 54.0000
                 Phi: 180.0000
                 XTD: 127.4000
              2theta: 0.0000
scan:
    Number of images: 31
               Slice: 21.0000 - 176.0000
         Image width: 5.0000
            Exp time: 60.0000
       Rotation axis: Omega
               Omega: 0.0000
                 Chi: 54.0000
                 Phi: 270.0000
                 XTD: 127.4000
              2theta: 0.0000
scan:
    Number of images: 32
               Slice: 22.0000 - 182.0000
         Image width: 5.0000
            Exp time: 60.0000
       Rotation axis: Omega
               Omega: 0.0000
                 Chi: 0.0000
                 Phi: 0.0000
                 XTD: 127.4000
              2theta: 0.0000
;
_diffrn_measurement_device
;
Crystal Goniometer
;
_diffrn_measurement_device_type 'Rigaku Spider'
_diffrn_measurement_method \w-scans
_diffrn_measurement_specimen_support Fiber
_diffrn_orient_matrix_type FS_PROCESS
_diffrn_orient_matrix_UB_11 -0.016906
_diffrn_orient_matrix_UB_12 -0.010153
_diffrn_orient_matrix_UB_13 0.050257
_diffrn_orient_matrix_UB_21 -0.008367
_diffrn_orient_matrix_UB_22 0.068730
_diffrn_orient_matrix_UB_23 0.006569
_diffrn_orient_matrix_UB_31 -0.078789
_diffrn_orient_matrix_UB_32 -0.005120
_diffrn_orient_matrix_UB_33 -0.011481
_diffrn_radiation_monochromator 'Rigaku VariMax-HF Confocal Optical System'
_diffrn_radiation_type CuK\a
_diffrn_radiation_wavelength 1.54178
_diffrn_reflns_av_R_equivalents 0.1447
_diffrn_reflns_av_unetI/netI 0.1465
_diffrn_reflns_Laue_measured_fraction_full 0.997
_diffrn_reflns_Laue_measured_fraction_max 0.997
_diffrn_reflns_limit_h_max 8
_diffrn_reflns_limit_h_min -12
_diffrn_reflns_limit_k_max 14
_diffrn_reflns_limit_k_min -14
_diffrn_reflns_limit_l_max 19
_diffrn_reflns_limit_l_min -19
_diffrn_reflns_number 18081
_diffrn_reflns_point_group_measured_fraction_full 0.997
_diffrn_reflns_point_group_measured_fraction_max 0.997
_diffrn_reflns_theta_full 50.421
_diffrn_reflns_theta_max 50.421
_diffrn_reflns_theta_min 6.598
_diffrn_source 'Rigaku MM007 rotating anode'
_diffrn_source_current 40.0
_diffrn_source_power 2.0
_diffrn_source_voltage 50.0
_exptl_absorpt_coefficient_mu 7.346
_exptl_absorpt_correction_T_max 1.000
_exptl_absorpt_correction_T_min 0.091
_exptl_absorpt_correction_type multi-scan
_exptl_absorpt_process_details '(ABSCOR; Higashi, 1995)'
_exptl_crystal_colour black
_exptl_crystal_colour_primary black
_exptl_crystal_density_diffrn 1.748
_exptl_crystal_density_meas ?
_exptl_crystal_description Prism
_exptl_crystal_F_000 1804
_exptl_crystal_size_max 0.35
_exptl_crystal_size_mid 0.25
_exptl_crystal_size_min 0.15
_refine_diff_density_max 1.608
_refine_diff_density_min -1.084
_refine_diff_density_rms 0.134
_refine_ls_abs_structure_details
;
 Refined as a perfect inversion twin.
;
_refine_ls_abs_structure_Flack 0.5
_refine_ls_extinction_method none
_refine_ls_goodness_of_fit_ref 1.092
_refine_ls_hydrogen_treatment mixed
_refine_ls_matrix_type full
_refine_ls_number_parameters 464
_refine_ls_number_reflns 3505
_refine_ls_number_restraints 235
_refine_ls_restrained_S_all 1.074
_refine_ls_R_factor_all 0.1150
_refine_ls_R_factor_gt 0.0859
_refine_ls_shift/su_max 0.000
_refine_ls_shift/su_mean 0.000
_refine_ls_structure_factor_coef Fsqd
_refine_ls_weighting_details 'w=1/[\s^2^(Fo^2^)+(0.1137P)^2^] where P=(Fo^2^+2Fc^2^)/3'
_refine_ls_weighting_scheme calc
_refine_ls_wR_factor_gt 0.1901
_refine_ls_wR_factor_ref 0.2225
_reflns_Friedel_coverage 0.923
_reflns_Friedel_fraction_full 0.998
_reflns_Friedel_fraction_max 0.998
_reflns_number_gt 2318
_reflns_number_total 3505
_reflns_threshold_expression 'I > 2\s(I)'
_cod_data_source_file c9dt02373a2.cif
_cod_data_source_block pi28-lt
_cod_depositor_comments
;
The following automatic conversions were performed:

'_exptl_crystal_density_meas' value 'not measured' was changed to '?'
- the value is perceived as not measured.

Automatic conversion script
Id: cif_fix_values 4973 2017-02-22 13:04:09Z antanas 

 Adding full bibliography for 7700487--7700489.cif.
;
_cod_database_code 7700488
_shelx_space_group_comment
;
The symmetry employed for this shelxl refinement is uniquely defined
by the following loop, which should always be used as a source of
symmetry information in preference to the above space-group names.
They are only intended as comments.
;
_olex2_refinement_description
;
1. Fixed Uiso
 At 1.2 times of:
  All C(H) groups
 At 1.5 times of:
  All C(H,H,H) groups, All O(H,H) groups
2. Uiso/Uaniso restraints and constraints
Uanis(C4) \\sim Ueq, Uanis(C13) \\sim Ueq, Uanis(C10) \\sim Ueq, Uanis(C31)
\\sim Ueq, Uanis(C11) \\sim Ueq, Uanis(C6) \\sim Ueq, Uanis(C7) \\sim Ueq,
Uanis(C19) \\sim Ueq, Uanis(C25) \\sim Ueq, Uanis(C12) \\sim Ueq, Uanis(C32)
\\sim Ueq, Uanis(C8) \\sim Ueq, Uanis(C30) \\sim Ueq, Uanis(C5) \\sim Ueq,
Uanis(C2) \\sim Ueq, Uanis(C14) \\sim Ueq, Uanis(C21) \\sim Ueq, Uanis(C24)
\\sim Ueq, Uanis(C16) \\sim Ueq, Uanis(C28) \\sim Ueq, Uanis(C17) \\sim Ueq,
Uanis(C1) \\sim Ueq, Uanis(C9) \\sim Ueq, Uanis(C20) \\sim Ueq, Uanis(C18)
\\sim Ueq, Uanis(C33) \\sim Ueq, Uanis(C34) \\sim Ueq, Uanis(C35) \\sim Ueq,
Uanis(C36) \\sim Ueq, Uanis(C37) \\sim Ueq, Uanis(C38) \\sim Ueq, Uanis(C22)
\\sim Ueq, Uanis(C23) \\sim Ueq, Uanis(C39) \\sim Ueq, Uanis(C27) \\sim Ueq,
Uanis(C3) \\sim Ueq, Uanis(C15) \\sim Ueq, Uanis(C29) \\sim Ueq, Uanis(C26)
\\sim Ueq: with sigma of 0.01 and sigma for terminal atoms of 0.02
Uanis(N3) = Uanis(N1)
3.a Free rotating group:
 O6(H6A,H6B)
3.b Aromatic/amide H refined with riding coordinates:
 C10(H10), C31(H31), C6(H6), C7(H7), C19(H19), C12(H12), C8(H8), C30(H30),
 C2(H2), C14(H14), C24(H24), C28(H28), C17(H17), C1(H1), C18(H18), C34(H34),
 C35(H35), C37(H37), C38(H38), C22(H22), C23(H23), C3(H3), C15(H15), C26(H26)
3.c Fitted hexagon refined as free rotating group:
 C33(C34,C35,C36,C37,C38)
3.d Idealised Me refined as rotating group:
 C39(H39A,H39B,H39C)
;
_shelx_shelxl_version_number 2014/7
_olex2_submission_special_instructions 'No special instructions were received'

loop_
_space_group_symop_operation_xyz
'x, y, z'
'-x, -y, z+1/2'
'x+1/2, -y, z'
'-x+1/2, y, z+1/2'

loop_
_atom_site_label
_atom_site_type_symbol
_atom_site_fract_x
_atom_site_fract_y
_atom_site_fract_z
_atom_site_U_iso_or_equiv
_atom_site_adp_type
_atom_site_occupancy
_atom_site_site_symmetry_order
_atom_site_calc_flag
_atom_site_refinement_flags_posn
_atom_site_refinement_flags_adp
Br2 Br 0.2650(2) 0.68371(17) 0.40997(15) 0.0610(10) Uani 1 1 d . .
Br1 Br 0.7414(2) 0.69227(16) 0.94738(17) 0.0627(10) Uani 1 1 d . .
Fe1 Fe 0.5066(3) 0.3850(2) 0.6799(3) 0.0565(11) Uani 1 1 d . .
S1 S 0.1558(7) 0.8929(6) 0.3165(5) 0.078(2) Uani 1 1 d . .
N2 N 0.6565(15) 0.3871(13) 0.7037(12) 0.053(6) Uani 1 1 d . .
O2 O 0.5466(14) 0.4753(12) 0.6120(9) 0.056(4) Uani 1 1 d . .
C4 C 0.708(2) 0.2105(19) 0.5711(14) 0.054(7) Uani 1 1 d . U
C13 C 0.662(2) 0.6193(16) 0.8836(14) 0.056(7) Uani 1 1 d . U
N3 N 0.4647(18) 0.2858(14) 0.7442(11) 0.057(3) Uani 1 1 d . .
C10 C 0.703(2) 0.4411(16) 0.7463(13) 0.044(7) Uani 1 1 d . U
H10 H 0.7797 0.4391 0.7493 0.053 Uiso 1 1 calc R .
O1 O 0.4702(15) 0.4721(13) 0.7468(9) 0.059(5) Uani 1 1 d . .
C31 C 0.521(2) 0.5748(19) 0.5186(13) 0.057(7) Uani 1 1 d . U
H31 H 0.5973 0.5843 0.5196 0.068 Uiso 1 1 calc R .
C11 C 0.646(2) 0.5052(15) 0.7902(12) 0.052(7) Uani 1 1 d . U
C6 C 0.818(2) 0.1961(18) 0.5740(15) 0.061(8) Uani 1 1 d . U
H6 H 0.8515 0.1547 0.5420 0.073 Uiso 1 1 calc R .
C7 C 0.880(2) 0.2421(17) 0.6237(14) 0.063(8) Uani 1 1 d . U
H7 H 0.9559 0.2303 0.6271 0.075 Uiso 1 1 calc R .
C19 C 0.377(2) 0.1502(17) 0.8349(14) 0.065(8) Uani 1 1 d . U
H19 H 0.3488 0.1043 0.8656 0.078 Uiso 1 1 calc R .
C25 C 0.293(2) 0.3183(16) 0.6965(18) 0.057(8) Uani 1 1 d . U
O6 O -0.0898(15) 0.9938(18) 0.4321(12) 0.100(6) Uani 1 1 d . .
H6A H -0.0371 0.9968 0.4022 0.149 Uiso 1 1 d G .
H6B H -0.1507 1.0064 0.4115 0.149 Uiso 1 1 d G .
C12 C 0.704(2) 0.557(2) 0.8409(16) 0.067(8) Uani 1 1 d . U
H12 H 0.7802 0.5464 0.8442 0.081 Uiso 1 1 calc R .
C32 C 0.479(2) 0.513(2) 0.5665(16) 0.062(9) Uani 1 1 d . U
C8 C 0.832(2) 0.3042(16) 0.6674(16) 0.061(8) Uani 1 1 d . U
H8 H 0.8746 0.3360 0.7009 0.073 Uiso 1 1 calc R .
C30 C 0.4667(19) 0.6207(16) 0.4724(13) 0.046(7) Uani 1 1 d . U
H30 H 0.5018 0.6590 0.4391 0.055 Uiso 1 1 calc R .
C5 C 0.659(2) 0.2735(17) 0.6144(16) 0.055(7) Uani 1 1 d . U
C2 C 0.534(2) 0.1818(17) 0.5207(14) 0.065(8) Uani 1 1 d . U
H2 H 0.4879 0.1519 0.4880 0.078 Uiso 1 1 calc R .
N1 N 0.5526(18) 0.2903(13) 0.6149(12) 0.057(3) Uani 1 1 d . .
C14 C 0.551(2) 0.6330(16) 0.8835(13) 0.056(7) Uani 1 1 d . U
H14 H 0.5182 0.6769 0.9139 0.067 Uiso 1 1 calc R .
N4 N 0.3547(17) 0.3820(15) 0.6569(12) 0.060(6) Uani 1 1 d . .
O4 O 0.0427(16) 0.9144(14) 0.3288(10) 0.098(6) Uani 1 1 d . .
C21 C 0.354(2) 0.2658(17) 0.7433(14) 0.050(7) Uani 1 1 d . U
C24 C 0.182(2) 0.3039(15) 0.6910(17) 0.061(8) Uani 1 1 d . U
H24 H 0.1390 0.3381 0.6591 0.073 Uiso 1 1 calc R .
C16 C 0.529(3) 0.519(2) 0.7894(15) 0.056(7) Uani 1 1 d . U
C28 C 0.3038(19) 0.5541(17) 0.5216(14) 0.048(7) Uani 1 1 d . U
H28 H 0.2273 0.5476 0.5225 0.058 Uiso 1 1 calc R .
C17 C 0.525(2) 0.2380(18) 0.7892(12) 0.056(8) Uani 1 1 d . U
H17 H 0.6002 0.2500 0.7902 0.067 Uiso 1 1 calc R .
C1 C 0.4915(19) 0.247(2) 0.5700(13) 0.062(9) Uani 1 1 d . U
H1 H 0.4159 0.2598 0.5699 0.075 Uiso 1 1 calc R .
C9 C 0.722(2) 0.3219(17) 0.6641(18) 0.055(8) Uani 1 1 d . U
O3 O 0.174(2) 0.7955(13) 0.3029(10) 0.111(8) Uani 1 1 d . .
C20 C 0.310(3) 0.1978(16) 0.7885(16) 0.061(8) Uani 1 1 d . U
C18 C 0.484(2) 0.1725(19) 0.8344(14) 0.066(9) Uani 1 1 d . U
H18 H 0.5320 0.1423 0.8659 0.079 Uiso 1 1 calc R .
C33 C 0.1922(17) 0.9511(11) 0.2394(8) 0.067(7) Uani 1 1 d . U
C34 C 0.1124(12) 0.9929(12) 0.1992(11) 0.090(9) Uani 1 1 d G U
H34 H 0.0387 0.9899 0.2133 0.108 Uiso 1 1 calc R .
C35 C 0.1403(16) 1.0393(12) 0.1383(11) 0.096(10) Uani 1 1 d G U
H35 H 0.0857 1.0679 0.1109 0.115 Uiso 1 1 calc R .
C36 C 0.2481(19) 1.0437(12) 0.1177(9) 0.072(8) Uani 1 1 d G U
C37 C 0.3280(13) 1.0019(13) 0.1579(11) 0.084(9) Uani 1 1 d G U
H37 H 0.4016 1.0049 0.1438 0.101 Uiso 1 1 calc R .
C38 C 0.3000(15) 0.9555(12) 0.2188(9) 0.073(8) Uani 1 1 d G U
H38 H 0.3546 0.9269 0.2463 0.087 Uiso 1 1 calc R .
C22 C 0.192(2) 0.1848(16) 0.7835(15) 0.058(8) Uani 1 1 d . U
H22 H 0.1566 0.1419 0.8135 0.070 Uiso 1 1 calc R .
C23 C 0.135(2) 0.2330(18) 0.7371(15) 0.071(8) Uani 1 1 d . U
H23 H 0.0590 0.2210 0.7336 0.085 Uiso 1 1 calc R .
C39 C 0.287(3) 1.0968(18) 0.0497(16) 0.099(10) Uani 1 1 d . U
H39A H 0.2520 1.0691 0.0089 0.148 Uiso 1 1 calc GR .
H39B H 0.3657 1.0915 0.0453 0.148 Uiso 1 1 calc GR .
H39C H 0.2666 1.1627 0.0530 0.148 Uiso 1 1 calc GR .
C27 C 0.362(2) 0.5063(16) 0.5682(12) 0.053(7) Uani 1 1 d . U
C3 C 0.641(2) 0.1637(17) 0.5219(13) 0.060(8) Uani 1 1 d . U
H3 H 0.6717 0.1202 0.4903 0.072 Uiso 1 1 calc R .
C15 C 0.487(2) 0.579(2) 0.8359(14) 0.068(8) Uani 1 1 d . U
H15 H 0.4100 0.5854 0.8375 0.082 Uiso 1 1 calc R .
C29 C 0.347(2) 0.6109(16) 0.4738(13) 0.056(7) Uani 1 1 d . U
C26 C 0.307(2) 0.4414(18) 0.6128(16) 0.061(8) Uani 1 1 d . U
H26 H 0.2303 0.4405 0.6108 0.073 Uiso 1 1 calc R .
O5 O 0.2247(14) 0.9324(13) 0.3715(10) 0.083(6) Uani 1 1 d . .

loop_
_atom_site_aniso_label
_atom_site_aniso_U_11
_atom_site_aniso_U_22
_atom_site_aniso_U_33
_atom_site_aniso_U_23
_atom_site_aniso_U_13
_atom_site_aniso_U_12
Br2 0.043(2) 0.0804(19) 0.059(2) 0.0050(17) -0.005(2) 0.0038(13)
Br1 0.044(2) 0.0815(19) 0.062(2) -0.0021(18) -0.0036(17) -0.0010(14)
Fe1 0.035(2) 0.075(2) 0.059(2) 0.004(3) -0.0011(19) 0.001(2)
S1 0.056(6) 0.104(6) 0.075(5) 0.004(5) -0.016(5) -0.001(5)
N2 0.044(14) 0.066(12) 0.049(15) -0.017(12) 0.003(12) 0.006(10)
O2 0.023(11) 0.083(11) 0.062(11) -0.004(10) 0.004(10) 0.005(10)
C4 0.042(13) 0.068(12) 0.052(13) -0.007(11) -0.003(11) -0.005(11)
C13 0.050(13) 0.064(12) 0.053(13) -0.002(10) -0.007(11) -0.002(10)
N3 0.034(9) 0.077(8) 0.059(8) -0.016(11) -0.014(7) 0.001(10)
C10 0.046(13) 0.048(11) 0.039(12) 0.015(10) 0.002(10) 0.000(10)
O1 0.045(12) 0.072(10) 0.059(11) -0.002(10) -0.006(10) 0.004(10)
C31 0.055(13) 0.060(12) 0.055(13) 0.007(11) -0.009(11) -0.008(11)
C11 0.053(14) 0.054(11) 0.049(11) -0.010(10) -0.003(11) -0.005(10)
C6 0.050(14) 0.068(13) 0.064(14) 0.004(10) 0.006(12) 0.001(11)
C7 0.053(13) 0.074(12) 0.061(13) 0.008(11) -0.013(11) 0.000(11)
C19 0.063(14) 0.064(12) 0.069(14) 0.004(11) -0.003(12) -0.007(12)
C25 0.053(14) 0.071(13) 0.048(13) -0.004(11) 0.000(12) 0.001(10)
O6 0.067(13) 0.128(14) 0.103(13) 0.041(12) 0.002(14) -0.005(15)
C12 0.058(14) 0.078(14) 0.066(13) 0.012(11) -0.001(12) -0.001(11)
C32 0.043(14) 0.073(14) 0.072(14) -0.002(11) 0.000(12) 0.013(11)
C8 0.053(14) 0.072(13) 0.058(14) -0.014(11) -0.012(12) 0.002(11)
C30 0.032(12) 0.064(12) 0.041(12) 0.010(10) 0.005(10) -0.003(10)
C5 0.043(13) 0.061(11) 0.061(13) 0.000(11) 0.001(11) 0.000(11)
C2 0.063(14) 0.071(13) 0.062(13) -0.001(11) -0.003(12) -0.007(11)
N1 0.034(9) 0.077(8) 0.059(8) -0.016(11) -0.014(7) 0.001(10)
C14 0.061(13) 0.067(12) 0.040(12) 0.003(10) 0.011(11) 0.001(11)
N4 0.050(15) 0.077(14) 0.053(15) -0.009(12) -0.011(13) 0.001(13)
O4 0.046(13) 0.138(17) 0.110(15) 0.018(13) 0.000(12) -0.002(13)
C21 0.040(12) 0.066(12) 0.045(12) -0.003(10) 0.001(11) 0.002(11)
C24 0.057(14) 0.071(12) 0.056(13) 0.000(11) 0.010(12) 0.001(11)
C16 0.044(13) 0.068(12) 0.054(12) 0.008(11) -0.001(11) -0.001(11)
C28 0.029(12) 0.060(11) 0.055(12) -0.006(11) -0.002(11) -0.001(10)
C17 0.038(12) 0.075(13) 0.055(13) 0.000(11) 0.002(11) 0.000(11)
C1 0.051(14) 0.072(13) 0.064(14) 0.013(11) 0.016(11) 0.003(11)
C9 0.050(14) 0.068(12) 0.047(13) 0.000(11) 0.001(12) -0.015(10)
O3 0.17(3) 0.084(14) 0.074(14) -0.017(12) -0.035(15) 0.031(14)
C20 0.068(14) 0.062(12) 0.053(13) -0.003(11) -0.003(12) 0.012(11)
C18 0.072(15) 0.067(13) 0.058(13) -0.002(11) 0.001(11) -0.005(11)
C33 0.073(14) 0.063(11) 0.065(13) 0.003(11) 0.006(12) -0.003(11)
C34 0.089(16) 0.098(14) 0.085(14) 0.002(12) -0.003(12) 0.008(11)
C35 0.095(16) 0.095(14) 0.098(15) 0.001(12) -0.006(13) 0.003(13)
C36 0.079(14) 0.078(13) 0.059(13) 0.002(12) -0.005(12) 0.001(11)
C37 0.086(15) 0.085(14) 0.082(13) 0.015(12) 0.002(12) 0.003(11)
C38 0.078(14) 0.074(12) 0.066(13) -0.001(11) 0.001(12) 0.006(11)
C22 0.047(14) 0.070(13) 0.058(13) 0.008(11) 0.011(12) -0.006(10)
C23 0.057(13) 0.087(13) 0.069(14) 0.002(12) -0.001(12) 0.003(11)
C39 0.14(2) 0.080(18) 0.077(19) 0.018(16) -0.036(19) 0.003(17)
C27 0.053(14) 0.061(12) 0.046(12) 0.003(10) -0.001(11) 0.003(10)
C3 0.045(13) 0.072(12) 0.064(13) -0.004(11) 0.000(12) 0.005(11)
C15 0.071(14) 0.076(13) 0.057(13) -0.002(12) -0.006(12) 0.006(11)
C29 0.062(13) 0.067(12) 0.038(12) 0.005(10) -0.008(11) -0.001(10)
C26 0.043(13) 0.076(12) 0.064(13) -0.011(12) 0.001(12) 0.008(11)
O5 0.066(13) 0.113(14) 0.072(13) -0.002(12) -0.029(11) -0.007(11)

loop_
_atom_type_symbol
_atom_type_description
_atom_type_scat_dispersion_real
_atom_type_scat_dispersion_imag
_atom_type_scat_source
C C 0.0181 0.0091 'International Tables Vol C Tables 4.2.6.8 and 6.1.1.4'
H H 0.0000 0.0000 'International Tables Vol C Tables 4.2.6.8 and 6.1.1.4'
Br Br -0.6763 1.2805 'International Tables Vol C Tables 4.2.6.8 and 6.1.1.4'
Fe Fe -1.1336 3.1974 'International Tables Vol C Tables 4.2.6.8 and 6.1.1.4'
N N 0.0311 0.0180 'International Tables Vol C Tables 4.2.6.8 and 6.1.1.4'
O O 0.0492 0.0322 'International Tables Vol C Tables 4.2.6.8 and 6.1.1.4'
S S 0.3331 0.5567 'International Tables Vol C Tables 4.2.6.8 and 6.1.1.4'

loop_
_geom_angle_atom_site_label_1
_geom_angle_atom_site_label_2
_geom_angle_atom_site_label_3
_geom_angle
N2 Fe1 N3 96.6(9)
N2 Fe1 N1 83.2(9)
N2 Fe1 N4 179.2(11)
O2 Fe1 N2 84.4(8)
O2 Fe1 N3 175.9(8)
O2 Fe1 N1 87.6(9)
O2 Fe1 N4 96.3(9)
O1 Fe1 N2 93.3(9)
O1 Fe1 O2 94.6(6)
O1 Fe1 N3 89.3(9)
O1 Fe1 N1 175.6(9)
O1 Fe1 N4 86.5(8)
N1 Fe1 N3 88.5(7)
N4 Fe1 N3 82.6(10)
N4 Fe1 N1 97.0(9)
O4 S1 C33 106.4(11)
O4 S1 O5 110.9(12)
O3 S1 O4 112.7(15)
O3 S1 C33 105.6(11)
O3 S1 O5 114.6(12)
O5 S1 C33 106.0(10)
C10 N2 Fe1 127.2(17)
C10 N2 C9 119(2)
C9 N2 Fe1 113.6(17)
C32 O2 Fe1 124.5(18)
C6 C4 C5 121(3)
C6 C4 C3 122(2)
C5 C4 C3 117(3)
C12 C13 Br1 125(2)
C12 C13 C14 119(2)
C14 C13 Br1 116(2)
C21 N3 Fe1 113.6(17)
C17 N3 Fe1 130(2)
C17 N3 C21 116(3)
N2 C10 H10 118.2
N2 C10 C11 124(2)
C11 C10 H10 118.2
C16 O1 Fe1 132(2)
C32 C31 H31 117.1
C30 C31 H31 117.1
C30 C31 C32 126(3)
C10 C11 C16 125(2)
C12 C11 C10 119(3)
C12 C11 C16 116(3)
C4 C6 H6 120.0
C4 C6 C7 120(3)
C7 C6 H6 120.0
C6 C7 H7 120.3
C8 C7 C6 119(3)
C8 C7 H7 120.3
C20 C19 H19 121.5
C18 C19 H19 121.5
C18 C19 C20 117(3)
C21 C25 N4 114(3)
C21 C25 C24 120(3)
C24 C25 N4 126(3)
H6A O6 H6B 109.5
C13 C12 C11 125(3)
C13 C12 H12 117.5
C11 C12 H12 117.5
O2 C32 C31 118(3)
O2 C32 C27 126(3)
C31 C32 C27 116(3)
C7 C8 H8 119.2
C7 C8 C9 122(3)
C9 C8 H8 119.2
C31 C30 H30 121.4
C31 C30 C29 117(2)
C29 C30 H30 121.4
C4 C5 C9 119(3)
N1 C5 C4 124(3)
N1 C5 C9 116(3)
C1 C2 H2 120.9
C3 C2 H2 120.9
C3 C2 C1 118(3)
C5 N1 Fe1 115.0(18)
C1 N1 Fe1 126.3(19)
C1 N1 C5 119(2)
C13 C14 H14 121.0
C13 C14 C15 118(2)
C15 C14 H14 121.0
C25 N4 Fe1 114.5(19)
C26 N4 Fe1 123.9(19)
C26 N4 C25 121(2)
N3 C21 C20 120(2)
C25 C21 N3 115(2)
C25 C21 C20 125(3)
C25 C24 H24 121.6
C25 C24 C23 117(3)
C23 C24 H24 121.6
O1 C16 C11 119(3)
O1 C16 C15 123(3)
C15 C16 C11 117(3)
C27 C28 H28 118.1
C27 C28 C29 124(2)
C29 C28 H28 118.1
N3 C17 H17 117.8
N3 C17 C18 124(3)
C18 C17 H17 117.8
C2 C1 H1 118.8
N1 C1 C2 122(3)
N1 C1 H1 118.8
C8 C9 N2 130(3)
C8 C9 C5 119(3)
C5 C9 N2 112(2)
C19 C20 C21 121(3)
C19 C20 C22 124(2)
C21 C20 C22 115(2)
C19 C18 C17 121(3)
C19 C18 H18 119.4
C17 C18 H18 119.4
C34 C33 S1 119.6(13)
C34 C33 C38 120.0
C38 C33 S1 120.4(13)
C33 C34 H34 120.0
C35 C34 C33 120.0
C35 C34 H34 120.0
C34 C35 H35 120.0
C34 C35 C36 120.0
C36 C35 H35 120.0
C35 C36 C37 120.0
C35 C36 C39 123.1(18)
C37 C36 C39 116.9(18)
C36 C37 H37 120.0
C38 C37 C36 120.0
C38 C37 H37 120.0
C33 C38 H38 120.0
C37 C38 C33 120.0
C37 C38 H38 120.0
C20 C22 H22 119.9
C23 C22 C20 120(2)
C23 C22 H22 119.9
C24 C23 H23 118.3
C22 C23 C24 123(3)
C22 C23 H23 118.3
C36 C39 H39A 109.5
C36 C39 H39B 109.5
C36 C39 H39C 109.5
H39A C39 H39B 109.5
H39A C39 H39C 109.5
H39B C39 H39C 109.5
C28 C27 C32 119(3)
C28 C27 C26 119(3)
C26 C27 C32 122(2)
C4 C3 H3 120.2
C2 C3 C4 120(3)
C2 C3 H3 120.2
C14 C15 H15 118.1
C16 C15 C14 124(3)
C16 C15 H15 118.1
C30 C29 Br2 117.9(18)
C28 C29 Br2 124(2)
C28 C29 C30 118(2)
N4 C26 C27 126(2)
N4 C26 H26 117.0
C27 C26 H26 117.0

loop_
_geom_bond_atom_site_label_1
_geom_bond_atom_site_label_2
_geom_bond_distance
Br2 C29 1.91(2)
Br1 C13 1.89(3)
Fe1 N2 1.91(2)
Fe1 O2 1.905(18)
Fe1 N3 1.96(2)
Fe1 O1 1.849(19)
Fe1 N1 1.93(2)
Fe1 N4 1.93(2)
S1 O4 1.450(19)
S1 O3 1.439(18)
S1 C33 1.761(16)
S1 O5 1.471(18)
N2 C10 1.26(3)
N2 C9 1.45(3)
O2 C32 1.33(3)
C4 C6 1.37(3)
C4 C5 1.37(3)
C4 C3 1.43(3)
C13 C12 1.32(3)
C13 C14 1.38(3)
N3 C21 1.40(3)
N3 C17 1.33(3)
C10 H10 0.9500
C10 C11 1.44(3)
O1 C16 1.28(3)
C31 H31 0.9500
C31 C32 1.38(4)
C31 C30 1.29(3)
C11 C12 1.43(4)
C11 C16 1.46(4)
C6 H6 0.9500
C6 C7 1.40(3)
C7 H7 0.9500
C7 C8 1.36(3)
C19 H19 0.9500
C19 C20 1.39(3)
C19 C18 1.36(3)
C25 N4 1.41(3)
C25 C21 1.39(4)
C25 C24 1.39(3)
O6 H6A 0.8696
O6 H6B 0.8695
C12 H12 0.9500
C32 C27 1.44(4)
C8 H8 0.9500
C8 C9 1.39(3)
C30 H30 0.9500
C30 C29 1.48(3)
C5 N1 1.34(3)
C5 C9 1.41(4)
C2 H2 0.9500
C2 C1 1.44(3)
C2 C3 1.35(3)
N1 C1 1.30(3)
C14 H14 0.9500
C14 C15 1.44(4)
N4 C26 1.34(3)
C21 C20 1.41(3)
C24 H24 0.9500
C24 C23 1.47(3)
C16 C15 1.34(4)
C28 H28 0.9500
C28 C27 1.34(3)
C28 C29 1.34(3)
C17 H17 0.9500
C17 C18 1.37(3)
C1 H1 0.9500
C20 C22 1.47(3)
C18 H18 0.9500
C33 C34 1.3900
C33 C38 1.3900
C34 H34 0.9500
C34 C35 1.3900
C35 H35 0.9500
C35 C36 1.3900
C36 C37 1.3900
C36 C39 1.59(3)
C37 H37 0.9500
C37 C38 1.3900
C38 H38 0.9500
C22 H22 0.9500
C22 C23 1.33(3)
C23 H23 0.9500
C39 H39A 0.9800
C39 H39B 0.9800
C39 H39C 0.9800
C27 C26 1.44(3)
C3 H3 0.9500
C15 H15 0.9500
C26 H26 0.9500

loop_
_geom_torsion_atom_site_label_1
_geom_torsion_atom_site_label_2
_geom_torsion_atom_site_label_3
_geom_torsion_atom_site_label_4
_geom_torsion
Br1 C13 C12 C11 -176.7(19)
Br1 C13 C14 C15 -179.8(19)
Fe1 N2 C10 C11 7(3)
Fe1 N2 C9 C8 -180(2)
Fe1 N2 C9 C5 2(3)
Fe1 O2 C32 C31 -177.2(17)
Fe1 O2 C32 C27 12(4)
Fe1 N3 C21 C25 1(3)
Fe1 N3 C21 C20 -178.0(18)
Fe1 N3 C17 C18 176.6(19)
Fe1 O1 C16 C11 -1(4)
Fe1 O1 C16 C15 -178.6(18)
Fe1 N1 C1 C2 176.1(17)
Fe1 N4 C26 C27 10(4)
S1 C33 C34 C35 179.8(12)
S1 C33 C38 C37 -179.8(12)
N2 Fe1 O1 C16 4(2)
N2 C10 C11 C12 174(2)
N2 C10 C11 C16 -3(4)
O2 Fe1 O1 C16 -81(2)
O2 C32 C27 C28 175(2)
O2 C32 C27 C26 -12(4)
C4 C6 C7 C8 -3(4)
C4 C5 N1 Fe1 -179(2)
C4 C5 N1 C1 -3(4)
C4 C5 C9 N2 178(2)
C4 C5 C9 C8 0(4)
C13 C14 C15 C16 -3(4)
N3 Fe1 O1 C16 100(2)
N3 C21 C20 C19 1(4)
N3 C21 C20 C22 179(2)
N3 C17 C18 C19 1(4)
C10 N2 C9 C8 4(4)
C10 N2 C9 C5 -174(2)
C10 C11 C12 C13 179(2)
C10 C11 C16 O1 0(4)
C10 C11 C16 C15 177(2)
O1 C16 C15 C14 -179(2)
C31 C32 C27 C28 4(3)
C31 C32 C27 C26 177(2)
C31 C30 C29 Br2 176.2(19)
C31 C30 C29 C28 -1(3)
C11 C16 C15 C14 4(4)
C6 C4 C5 N1 -179(2)
C6 C4 C5 C9 -2(4)
C6 C4 C3 C2 -179(2)
C6 C7 C8 C9 1(4)
C7 C8 C9 N2 -177(3)
C7 C8 C9 C5 0(4)
C19 C20 C22 C23 -180(3)
C25 N4 C26 C27 -177(2)
C25 C21 C20 C19 -178(2)
C25 C21 C20 C22 0(4)
C25 C24 C23 C22 1(4)
C12 C13 C14 C15 0(4)
C12 C11 C16 O1 -178(2)
C12 C11 C16 C15 0(3)
C32 C31 C30 C29 4(4)
C32 C27 C26 N4 0(4)
C30 C31 C32 O2 -177(2)
C30 C31 C32 C27 -5(4)
C5 C4 C6 C7 3(4)
C5 C4 C3 C2 -1(4)
C5 N1 C1 C2 1(4)
N1 C5 C9 N2 -4(3)
N1 C5 C9 C8 178(2)
C14 C13 C12 C11 4(4)
N4 Fe1 O1 C16 -177(2)
N4 C25 C21 N3 1(3)
N4 C25 C21 C20 -180(2)
N4 C25 C24 C23 179(2)
O4 S1 C33 C34 -9.3(14)
O4 S1 C33 C38 170.6(11)
C21 N3 C17 C18 -1(3)
C21 C25 N4 Fe1 -3(3)
C21 C25 N4 C26 -176(2)
C21 C25 C24 C23 1(3)
C21 C20 C22 C23 2(3)
C24 C25 N4 Fe1 178.8(19)
C24 C25 N4 C26 6(4)
C24 C25 C21 N3 180(2)
C24 C25 C21 C20 -1(4)
C16 C11 C12 C13 -4(4)
C28 C27 C26 N4 173(2)
C17 N3 C21 C25 179(2)
C17 N3 C21 C20 0(3)
C1 C2 C3 C4 -1(4)
C9 N2 C10 C11 -177(2)
C9 C5 N1 Fe1 4(3)
C9 C5 N1 C1 180(2)
O3 S1 C33 C34 110.7(14)
O3 S1 C33 C38 -69.5(15)
C20 C19 C18 C17 -1(4)
C20 C22 C23 C24 -3(4)
C18 C19 C20 C21 0(4)
C18 C19 C20 C22 -178(2)
C33 C34 C35 C36 0.0
C34 C33 C38 C37 0.0
C34 C35 C36 C37 0.0
C34 C35 C36 C39 -178.9(19)
C35 C36 C37 C38 0.0
C36 C37 C38 C33 0.0
C38 C33 C34 C35 0.0
C39 C36 C37 C38 178.9(18)
C27 C28 C29 Br2 -177.0(17)
C27 C28 C29 C30 0(4)
C3 C4 C6 C7 -179(2)
C3 C4 C5 N1 3(4)
C3 C4 C5 C9 -180(2)
C3 C2 C1 N1 1(4)
C29 C28 C27 C32 -2(4)
C29 C28 C27 C26 -174(2)
O5 S1 C33 C34 -127.4(11)
O5 S1 C33 C38 52.4(13)
